data_7707406
loop_
_publ_author_name
'Wang, Deqiang'
'Wang, Shichun'
'Li, Tongyu'
'Heng, Yi'
'Hou, Guohua'
'Zi, Guofu'
'Walter, Marc D.'

_publ_section_title
;
 Reactivity studies involving a Lewis base supported terminal uranium
 phosphinidene metallocene
 [\h<sup>5</sup>-1,3-(Me<sub>3</sub>C)<sub>2</sub>C<sub>5</sub>H<sub>3</sub>]<sub>2</sub>U([double
 bond, length as
 m-dash]P-2,4,6-<sup>i</sup>Pr<sub>3</sub>C<sub>6</sub>H<sub>2</sub>)(OPMe<sub>3</sub>).
;
_journal_issue 24
_journal_name_full 'Dalton transactions (Cambridge, England : 2003)'
_journal_page_first 8349
_journal_page_last 8363
_journal_paper_doi 10.1039/d1dt00742d
_journal_volume 50
_journal_year 2021
_chemical_formula_moiety 'C44 H57 Cl O P U'
_chemical_formula_sum 'C44 H57 Cl O P U'
_chemical_formula_weight 906.34
_space_group_crystal_system monoclinic
_space_group_IT_number 14
_space_group_name_Hall '-P 2ybc'
_space_group_name_H-M_alt 'P 1 21/c 1'
_atom_sites_solution_hydrogens geom
_audit_creation_date 2017-12-26
_audit_creation_method
;
Olex2 1.2
(compiled 2017.03.28 svn.r3405 for OlexSys, GUI svn.r5337)
;
_audit_update_record
;
2020-11-08 deposited with the CCDC.	2021-05-18 downloaded from the CCDC.
;
_cell_angle_alpha 90
_cell_angle_beta 95.035(2)
_cell_angle_gamma 90
_cell_formula_units_Z 4
_cell_length_a 12.3468(3)
_cell_length_b 14.2113(3)
_cell_length_c 22.6534(4)
_cell_measurement_reflns_used 5036
_cell_measurement_temperature 100.00(10)
_cell_measurement_theta_max 72.8330
_cell_measurement_theta_min 3.9100
_cell_volume 3959.52(15)
_computing_cell_refinement 'CrysAlisPro 1.171.39.32a (Rigaku OD, 2017)'
_computing_data_collection 'CrysAlisPro 1.171.39.32a (Rigaku OD, 2017)'
_computing_data_reduction 'CrysAlisPro 1.171.39.32a (Rigaku OD, 2017)'
_computing_molecular_graphics 'Olex2 (Dolomanov et al., 2009)'
_computing_publication_material 'Olex2 (Dolomanov et al., 2009)'
_computing_structure_refinement 'ShelXL (Sheldrick, 2015)'
_diffrn_ambient_environment N~2~
_diffrn_ambient_temperature 100.00(10)
_diffrn_detector 'CCD plate'
_diffrn_detector_area_resol_mean 5.3127
_diffrn_detector_type AtlasS2
_diffrn_measured_fraction_theta_full 1.000
_diffrn_measured_fraction_theta_max 0.968
_diffrn_measurement_details
;
List of Runs (angles in degrees, time in seconds):

  # Type    Start    End  Width  t~exp~   \w     \q     \k     \f   Frames
#--------------------------------------------------------------------------
  1  \w   -112.00 -87.00   1.00    3.00    --  -41.49-146.00 151.00   25
  2  \w   -130.00   9.00   1.00    3.00    --  -41.49   0.00 -90.00  139
  3  \w      4.00  66.00   1.00    3.00    --   41.49 -99.00 120.00   62
  4  \w     25.00  83.00   1.00    3.00    --   41.49-125.00  30.00   58
  5  \w     32.00 124.00   1.00    5.00    --  107.19 -30.00  30.00   92
  6  \w     82.00 108.00   1.00    5.00    --  107.19 -94.00   0.00   26
  7  \w     35.00 133.00   1.00    5.00    --  107.19 -30.00 120.00   98
  8  \w     37.00  73.00   1.00    5.00    --  107.19 -77.00 -30.00   36
  9  \w     96.00 122.00   1.00    5.00    --  107.19 125.00  36.00   26
 10  \w     26.00 109.00   1.00    5.00    --  107.19 -94.00 -60.00   83
 11  \w    103.00 130.00   1.00    5.00    --  107.19 -77.00 -30.00   27
 12  \w     41.00  86.00   1.00    5.00    --  107.19 -94.00 150.00   45
;
_diffrn_measurement_device 'four-circle diffractometer'
_diffrn_measurement_device_type 'SuperNova, Dual, Cu at home/near, AtlasS2'
_diffrn_measurement_method '\w scans'
_diffrn_orient_matrix_type 'CrysAlisPro convention (1999,Acta A55,543-557)'
_diffrn_orient_matrix_UB_11 -0.0049109000
_diffrn_orient_matrix_UB_12 -0.1079916000
_diffrn_orient_matrix_UB_13 0.0049197000
_diffrn_orient_matrix_UB_21 0.0700733000
_diffrn_orient_matrix_UB_22 0.0043928000
_diffrn_orient_matrix_UB_23 0.0596609000
_diffrn_orient_matrix_UB_31 -0.1037230000
_diffrn_orient_matrix_UB_32 0.0081542000
_diffrn_orient_matrix_UB_33 0.0328256000
_diffrn_radiation_monochromator mirror
_diffrn_radiation_probe x-ray
_diffrn_radiation_type CuK\a
_diffrn_radiation_wavelength 1.54184
_diffrn_reflns_av_R_equivalents 0.0525
_diffrn_reflns_av_unetI/netI 0.0691
_diffrn_reflns_Laue_measured_fraction_full 1.000
_diffrn_reflns_Laue_measured_fraction_max 0.968
_diffrn_reflns_limit_h_max 8
_diffrn_reflns_limit_h_min -15
_diffrn_reflns_limit_k_max 17
_diffrn_reflns_limit_k_min -14
_diffrn_reflns_limit_l_max 27
_diffrn_reflns_limit_l_min -26
_diffrn_reflns_number 16232
_diffrn_reflns_point_group_measured_fraction_full 1.000
_diffrn_reflns_point_group_measured_fraction_max 0.968
_diffrn_reflns_theta_full 67.684
_diffrn_reflns_theta_max 73.289
_diffrn_reflns_theta_min 3.594
_diffrn_source 'micro-focus sealed X-ray tube'
_diffrn_source_type 'SuperNova (Cu) X-ray Source'
_exptl_absorpt_coefficient_mu 12.771
_exptl_absorpt_correction_T_max 1.00000
_exptl_absorpt_correction_T_min 0.94659
_exptl_absorpt_correction_type multi-scan
_exptl_absorpt_process_details
;
CrysAlisPro 1.171.39.32a (Rigaku Oxford Diffraction, 2017)
Empirical absorption correction using spherical harmonics,
 implemented in SCALE3 ABSPACK scaling algorithm.
;
_exptl_crystal_colour blue
_exptl_crystal_colour_primary blue
_exptl_crystal_density_diffrn 1.520
_exptl_crystal_description block
_exptl_crystal_F_000 1812
_exptl_crystal_size_max 0.15
_exptl_crystal_size_mid 0.1
_exptl_crystal_size_min 0.1
_refine_diff_density_max 2.097
_refine_diff_density_min -1.272
_refine_diff_density_rms 0.146
_refine_ls_extinction_method none
_refine_ls_goodness_of_fit_ref 1.008
_refine_ls_hydrogen_treatment constr
_refine_ls_matrix_type full
_refine_ls_number_parameters 445
_refine_ls_number_reflns 7706
_refine_ls_number_restraints 0
_refine_ls_restrained_S_all 1.008
_refine_ls_R_factor_all 0.0559
_refine_ls_R_factor_gt 0.0387
_refine_ls_shift/su_max 0.003
_refine_ls_shift/su_mean 0.000
_refine_ls_structure_factor_coef Fsqd
_refine_ls_weighting_details 'w=1/[\s^2^(Fo^2^)+(0.0318P)^2^] where P=(Fo^2^+2Fc^2^)/3'
_refine_ls_weighting_scheme calc
_refine_ls_wR_factor_gt 0.0814
_refine_ls_wR_factor_ref 0.0887
_reflns_Friedel_coverage 0.000
_reflns_number_gt 6033
_reflns_number_total 7706
_reflns_threshold_expression 'I > 2\s(I)'
_cod_data_source_file d1dt00742d2.cif
_cod_data_source_block compound5
_cod_depositor_comments 'Adding full bibliography for 7707402--7707416.cif.'
_cod_database_code 7707406
_shelx_shelxl_version_number 2014/7
_chemical_oxdiff_formula C1H1P1U1O1
_shelx_space_group_comment
;
The symmetry employed for this shelxl refinement is uniquely defined
by the following loop, which should always be used as a source of
symmetry information in preference to the above space-group names.
They are only intended as comments.
;
_reflns_odcompleteness_completeness 99.97
_reflns_odcompleteness_iscentric 1
_reflns_odcompleteness_theta 66.97
_olex2_refinement_description
;
1. Fixed Uiso
 At 1.2 times of:
  All C(H) groups
 At 1.5 times of:
  All C(H,H,H) groups
2.a Aromatic/amide H refined with riding coordinates:
 C2(H2), C4(H4), C5(H5), C15(H15), C17(H17), C18(H18), C28(H28), C29(H29),
 C30(H30), C31(H31), C32(H32), C34(H34), C35(H35), C36(H36), C37(H37), C38(H38),
  C40(H40), C41(H41), C42(H42), C43(H43), C44(H44)
2.b Idealised Me refined as rotating group:
 C7(H7A,H7B,H7C), C8(H8A,H8B,H8C), C9(H9A,H9B,H9C), C11(H11A,H11B,H11C),
 C12(H12A,H12B,H12C), C13(H13A,H13B,H13C), C20(H20A,H20B,H20C), C21(H21A,H21B,
 H21C), C22(H22A,H22B,H22C), C24(H24A,H24B,H24C), C25(H25A,H25B,H25C), C26(H26A,
 H26B,H26C)
;
_olex2_submission_special_instructions 'No special instructions were received'
_oxdiff_exptl_absorpt_empirical_details
;
Empirical correction (ABSPACK) includes:
- Absorption correction using spherical harmonics
- Frame scaling
;
_oxdiff_exptl_absorpt_empirical_full_max 1.273
_oxdiff_exptl_absorpt_empirical_full_min 0.867

loop_
_space_group_symop_operation_xyz
'x, y, z'
'-x, y+1/2, -z+1/2'
'-x, -y, -z'
'x, -y-1/2, z-1/2'

loop_
_atom_site_label
_atom_site_type_symbol
_atom_site_fract_x
_atom_site_fract_y
_atom_site_fract_z
_atom_site_U_iso_or_equiv
_atom_site_adp_type
_atom_site_occupancy
_atom_site_site_symmetry_order
_atom_site_calc_flag
_atom_site_refinement_flags_posn
_atom_site_refinement_flags_adp
_atom_site_refinement_flags_occupancy
_atom_site_disorder_assembly
_atom_site_disorder_group
C1 C 0.5907(5) 0.6817(5) 0.6974(3) 0.0242(14) Uani 1 1 d . . . . .
C2 C 0.5561(5) 0.7725(5) 0.6777(3) 0.0215(13) Uani 1 1 d . . . . .
H2 H 0.5518 0.8250 0.7019 0.026 Uiso 1 1 calc R . . . .
C3 C 0.5295(5) 0.7710(5) 0.6161(3) 0.0205(13) Uani 1 1 d . . . . .
C4 C 0.5448(5) 0.6775(4) 0.5975(3) 0.0218(13) Uani 1 1 d . . . . .
H4 H 0.5328 0.6552 0.5589 0.026 Uiso 1 1 calc R . . . .
C5 C 0.5816(5) 0.6238(5) 0.6481(3) 0.0228(13) Uani 1 1 d . . . . .
H5 H 0.5972 0.5598 0.6481 0.027 Uiso 1 1 calc R . . . .
C6 C 0.6388(5) 0.6594(5) 0.7599(3) 0.0260(13) Uani 1 1 d . . . . .
C7 C 0.6674(6) 0.5551(5) 0.7649(3) 0.0385(18) Uani 1 1 d . . . . .
H7A H 0.6031 0.5182 0.7556 0.058 Uiso 1 1 calc GR . . . .
H7B H 0.6969 0.5414 0.8046 0.058 Uiso 1 1 calc GR . . . .
H7C H 0.7202 0.5402 0.7377 0.058 Uiso 1 1 calc GR . . . .
C8 C 0.5599(6) 0.6844(6) 0.8059(3) 0.0373(18) Uani 1 1 d . . . . .
H8A H 0.5406 0.7497 0.8023 0.056 Uiso 1 1 calc GR . . . .
H8B H 0.5940 0.6726 0.8450 0.056 Uiso 1 1 calc GR . . . .
H8C H 0.4956 0.6465 0.7994 0.056 Uiso 1 1 calc GR . . . .
C9 C 0.7435(5) 0.7165(6) 0.7728(3) 0.0347(17) Uani 1 1 d . . . . .
H9A H 0.7917 0.7041 0.7427 0.052 Uiso 1 1 calc GR . . . .
H9B H 0.7782 0.6987 0.8108 0.052 Uiso 1 1 calc GR . . . .
H9C H 0.7263 0.7823 0.7730 0.052 Uiso 1 1 calc GR . . . .
C10 C 0.5120(5) 0.8572(5) 0.5768(3) 0.0233(13) Uani 1 1 d . . . . .
C11 C 0.6233(6) 0.8979(5) 0.5673(3) 0.0360(17) Uani 1 1 d . . . . .
H11A H 0.6604 0.9144 0.6049 0.054 Uiso 1 1 calc GR . . . .
H11B H 0.6144 0.9530 0.5429 0.054 Uiso 1 1 calc GR . . . .
H11C H 0.6651 0.8519 0.5482 0.054 Uiso 1 1 calc GR . . . .
C12 C 0.4446(6) 0.9319(5) 0.6061(3) 0.0328(16) Uani 1 1 d . . . . .
H12A H 0.3746 0.9064 0.6125 0.049 Uiso 1 1 calc GR . . . .
H12B H 0.4356 0.9860 0.5808 0.049 Uiso 1 1 calc GR . . . .
H12C H 0.4815 0.9501 0.6435 0.049 Uiso 1 1 calc GR . . . .
C13 C 0.4540(6) 0.8338(5) 0.5160(3) 0.0295(14) Uani 1 1 d . . . . .
H13A H 0.4968 0.7896 0.4960 0.044 Uiso 1 1 calc GR . . . .
H13B H 0.4447 0.8903 0.4929 0.044 Uiso 1 1 calc GR . . . .
H13C H 0.3841 0.8069 0.5211 0.044 Uiso 1 1 calc GR . . . .
C14 C 0.2405(5) 0.5253(5) 0.7203(3) 0.0251(14) Uani 1 1 d . . . . .
C15 C 0.2256(5) 0.5017(5) 0.6594(3) 0.0234(13) Uani 1 1 d . . . . .
H15 H 0.1612 0.5090 0.6354 0.028 Uiso 1 1 calc R . . . .
C16 C 0.3249(5) 0.4650(5) 0.6403(3) 0.0226(13) Uani 1 1 d . . . . .
C17 C 0.4019(5) 0.4685(5) 0.6912(3) 0.0219(13) Uani 1 1 d . . . . .
H17 H 0.4740 0.4491 0.6926 0.026 Uiso 1 1 calc R . . . .
C18 C 0.3497(5) 0.5067(5) 0.7392(3) 0.0256(14) Uani 1 1 d . . . . .
H18 H 0.3826 0.5177 0.7771 0.031 Uiso 1 1 calc R . . . .
C19 C 0.1504(6) 0.5481(5) 0.7602(3) 0.0302(16) Uani 1 1 d . . . . .
C20 C 0.1961(6) 0.5912(5) 0.8177(3) 0.0340(16) Uani 1 1 d . . . . .
H20A H 0.2409 0.5460 0.8398 0.051 Uiso 1 1 calc GR . . . .
H20B H 0.1375 0.6099 0.8404 0.051 Uiso 1 1 calc GR . . . .
H20C H 0.2389 0.6453 0.8097 0.051 Uiso 1 1 calc GR . . . .
C21 C 0.0953(7) 0.4542(6) 0.7746(4) 0.046(2) Uani 1 1 d . . . . .
H21A H 0.0679 0.4241 0.7384 0.070 Uiso 1 1 calc GR . . . .
H21B H 0.0364 0.4664 0.7985 0.070 Uiso 1 1 calc GR . . . .
H21C H 0.1475 0.4139 0.7959 0.070 Uiso 1 1 calc GR . . . .
C22 C 0.0663(6) 0.6153(6) 0.7297(3) 0.0389(18) Uani 1 1 d . . . . .
H22A H 0.1017 0.6723 0.7192 0.058 Uiso 1 1 calc GR . . . .
H22B H 0.0120 0.6296 0.7562 0.058 Uiso 1 1 calc GR . . . .
H22C H 0.0326 0.5861 0.6945 0.058 Uiso 1 1 calc GR . . . .
C23 C 0.3441(5) 0.4238(5) 0.5804(3) 0.0234(13) Uani 1 1 d . . . . .
C24 C 0.2663(6) 0.3424(5) 0.5671(3) 0.0321(15) Uani 1 1 d . . . . .
H24A H 0.2765 0.2964 0.5981 0.048 Uiso 1 1 calc GR . . . .
H24B H 0.2802 0.3141 0.5300 0.048 Uiso 1 1 calc GR . . . .
H24C H 0.1928 0.3651 0.5647 0.048 Uiso 1 1 calc GR . . . .
C25 C 0.3236(5) 0.4973(5) 0.5314(3) 0.0272(14) Uani 1 1 d . . . . .
H25A H 0.2513 0.5219 0.5321 0.041 Uiso 1 1 calc GR . . . .
H25B H 0.3312 0.4686 0.4936 0.041 Uiso 1 1 calc GR . . . .
H25C H 0.3753 0.5475 0.5377 0.041 Uiso 1 1 calc GR . . . .
C26 C 0.4619(5) 0.3895(5) 0.5796(3) 0.0299(15) Uani 1 1 d . . . . .
H26A H 0.5107 0.4414 0.5875 0.045 Uiso 1 1 calc GR . . . .
H26B H 0.4722 0.3635 0.5414 0.045 Uiso 1 1 calc GR . . . .
H26C H 0.4764 0.3420 0.6094 0.045 Uiso 1 1 calc GR . . . .
C27 C 0.0232(5) 0.6955(5) 0.5666(3) 0.0207(13) Uani 1 1 d . . . . .
C28 C 0.0068(5) 0.5999(4) 0.5584(3) 0.0220(13) Uani 1 1 d . . . . .
H28 H 0.0585 0.5645 0.5407 0.026 Uiso 1 1 calc R . . . .
C29 C -0.0849(5) 0.5562(5) 0.5759(3) 0.0297(15) Uani 1 1 d . . . . .
H29 H -0.0953 0.4920 0.5700 0.036 Uiso 1 1 calc R . . . .
C30 C -0.1626(5) 0.6100(6) 0.6029(3) 0.0300(16) Uani 1 1 d . . . . .
H30 H -0.2239 0.5811 0.6158 0.036 Uiso 1 1 calc R . . . .
C31 C -0.1478(5) 0.7055(5) 0.6102(3) 0.0302(16) Uani 1 1 d . . . . .
H31 H -0.1999 0.7411 0.6274 0.036 Uiso 1 1 calc R . . . .
C32 C -0.0559(5) 0.7487(5) 0.5921(3) 0.0277(15) Uani 1 1 d . . . . .
H32 H -0.0467 0.8133 0.5970 0.033 Uiso 1 1 calc R . . . .
C33 C 0.1431(5) 0.7085(5) 0.4653(3) 0.0231(13) Uani 1 1 d . . . . .
C34 C 0.0436(5) 0.7122(5) 0.4296(3) 0.0255(14) Uani 1 1 d . . . . .
H34 H -0.0193 0.7308 0.4462 0.031 Uiso 1 1 calc R . . . .
C35 C 0.0388(5) 0.6886(5) 0.3708(3) 0.0265(14) Uani 1 1 d . . . . .
H35 H -0.0275 0.6899 0.3478 0.032 Uiso 1 1 calc R . . . .
C36 C 0.1320(6) 0.6628(5) 0.3455(3) 0.0306(15) Uani 1 1 d . . . . .
H36 H 0.1285 0.6474 0.3055 0.037 Uiso 1 1 calc R . . . .
C37 C 0.2314(5) 0.6597(5) 0.3796(3) 0.0294(14) Uani 1 1 d . . . . .
H37 H 0.2943 0.6422 0.3626 0.035 Uiso 1 1 calc R . . . .
C38 C 0.2358(5) 0.6832(4) 0.4398(3) 0.0221(13) Uani 1 1 d . . . . .
H38 H 0.3021 0.6817 0.4627 0.027 Uiso 1 1 calc R . . . .
C39 C 0.1409(5) 0.8694(5) 0.5441(3) 0.0259(14) Uani 1 1 d . . . . .
C40 C 0.1447(5) 0.9225(5) 0.4931(3) 0.0304(15) Uani 1 1 d . . . . .
H40 H 0.1472 0.8922 0.4569 0.037 Uiso 1 1 calc R . . . .
C41 C 0.1447(5) 1.0203(5) 0.4950(4) 0.040(2) Uani 1 1 d . . . . .
H41 H 0.1476 1.0552 0.4604 0.049 Uiso 1 1 calc R . . . .
C42 C 0.1405(6) 1.0643(5) 0.5484(5) 0.047(2) Uani 1 1 d . . . . .
H42 H 0.1411 1.1297 0.5501 0.057 Uiso 1 1 calc R . . . .
C43 C 0.1353(6) 1.0122(6) 0.6002(4) 0.047(2) Uani 1 1 d . . . . .
H43 H 0.1307 1.0430 0.6361 0.056 Uiso 1 1 calc R . . . .
C44 C 0.1371(5) 0.9154(5) 0.5986(3) 0.0322(16) Uani 1 1 d . . . . .
H44 H 0.1358 0.8808 0.6333 0.039 Uiso 1 1 calc R . . . .
Cl1 Cl 0.29464(15) 0.79672(13) 0.72804(8) 0.0357(4) Uani 1 1 d . . . . .
O1 O 0.2458(3) 0.7052(3) 0.57867(19) 0.0239(9) Uani 1 1 d . . . . .
P1 P 0.14680(12) 0.74309(12) 0.54230(7) 0.0198(3) Uani 1 1 d . . . . .
U1 U 0.36762(2) 0.65760(2) 0.66166(2) 0.01861(6) Uani 1 1 d . . . . .

loop_
_atom_site_aniso_label
_atom_site_aniso_U_11
_atom_site_aniso_U_22
_atom_site_aniso_U_33
_atom_site_aniso_U_23
_atom_site_aniso_U_13
_atom_site_aniso_U_12
C1 0.025(3) 0.023(3) 0.025(3) 0.002(3) 0.005(2) -0.002(3)
C2 0.026(3) 0.017(3) 0.022(3) -0.005(3) 0.000(2) -0.004(3)
C3 0.020(3) 0.021(3) 0.021(3) 0.003(3) 0.005(2) 0.005(3)
C4 0.025(3) 0.018(3) 0.022(3) -0.002(3) 0.004(2) 0.001(2)
C5 0.028(3) 0.020(3) 0.020(3) 0.003(3) 0.002(2) 0.001(3)
C6 0.033(3) 0.023(3) 0.022(3) 0.003(3) -0.003(2) -0.003(3)
C7 0.044(4) 0.027(4) 0.042(4) 0.007(3) -0.010(3) -0.003(3)
C8 0.042(4) 0.042(5) 0.027(3) -0.005(3) -0.002(3) -0.013(4)
C9 0.033(4) 0.040(4) 0.030(4) 0.008(3) -0.010(3) -0.008(3)
C10 0.028(3) 0.020(3) 0.022(3) 0.001(3) 0.003(2) -0.005(3)
C11 0.033(4) 0.031(4) 0.045(4) 0.018(4) 0.007(3) -0.005(3)
C12 0.038(4) 0.027(4) 0.032(4) 0.005(3) -0.002(3) 0.003(3)
C13 0.036(4) 0.025(4) 0.026(3) 0.004(3) -0.001(3) -0.002(3)
C14 0.033(3) 0.024(3) 0.018(3) 0.002(3) 0.005(2) 0.000(3)
C15 0.022(3) 0.024(3) 0.023(3) 0.003(3) -0.004(2) 0.001(3)
C16 0.030(3) 0.016(3) 0.021(3) 0.001(3) 0.000(2) -0.003(3)
C17 0.021(3) 0.016(3) 0.027(3) -0.002(3) -0.003(2) 0.002(3)
C18 0.034(4) 0.021(3) 0.022(3) 0.004(3) 0.001(3) 0.003(3)
C19 0.031(4) 0.034(4) 0.027(3) 0.001(3) 0.009(3) 0.000(3)
C20 0.046(4) 0.031(4) 0.026(3) 0.000(3) 0.011(3) 0.009(3)
C21 0.056(5) 0.045(5) 0.043(5) -0.010(4) 0.030(4) -0.015(4)
C22 0.031(4) 0.057(5) 0.030(4) -0.001(4) 0.006(3) 0.012(4)
C23 0.024(3) 0.023(3) 0.024(3) -0.007(3) 0.004(2) 0.001(3)
C24 0.041(4) 0.027(4) 0.027(3) -0.004(3) 0.000(3) -0.009(3)
C25 0.029(3) 0.028(4) 0.024(3) -0.001(3) 0.002(3) -0.001(3)
C26 0.029(4) 0.033(4) 0.028(3) -0.004(3) 0.004(3) 0.007(3)
C27 0.024(3) 0.020(3) 0.017(3) 0.004(2) -0.002(2) 0.005(3)
C28 0.027(3) 0.016(3) 0.023(3) 0.000(3) 0.004(2) 0.004(3)
C29 0.028(3) 0.033(4) 0.027(3) 0.005(3) 0.000(3) -0.004(3)
C30 0.023(3) 0.040(4) 0.028(3) 0.007(3) 0.005(3) -0.005(3)
C31 0.025(3) 0.039(4) 0.028(3) 0.008(3) 0.009(3) 0.011(3)
C32 0.029(3) 0.027(4) 0.028(3) 0.004(3) 0.006(3) 0.012(3)
C33 0.024(3) 0.018(3) 0.027(3) 0.001(3) -0.002(2) -0.004(3)
C34 0.024(3) 0.027(4) 0.026(3) -0.001(3) 0.002(3) 0.002(3)
C35 0.030(3) 0.023(3) 0.026(3) 0.000(3) -0.005(3) -0.001(3)
C36 0.039(4) 0.032(4) 0.021(3) 0.004(3) 0.005(3) -0.004(4)
C37 0.030(3) 0.027(4) 0.032(3) 0.002(3) 0.006(3) 0.004(3)
C38 0.023(3) 0.015(3) 0.028(3) 0.007(3) -0.001(2) 0.002(2)
C39 0.021(3) 0.018(3) 0.039(4) 0.002(3) -0.001(3) -0.002(2)
C40 0.024(3) 0.029(4) 0.039(4) 0.008(3) 0.003(3) 0.003(3)
C41 0.022(3) 0.025(4) 0.073(6) 0.022(4) -0.002(3) 0.001(3)
C42 0.029(4) 0.012(3) 0.098(7) 0.006(4) -0.010(4) -0.002(3)
C43 0.037(4) 0.031(5) 0.069(6) -0.016(4) -0.014(4) 0.009(4)
C44 0.028(4) 0.024(4) 0.042(4) 0.002(3) -0.010(3) 0.004(3)
Cl1 0.0481(10) 0.0262(9) 0.0350(9) -0.0010(7) 0.0157(7) 0.0040(8)
O1 0.023(2) 0.020(2) 0.029(2) -0.003(2) 0.0047(18) 0.0030(19)
P1 0.0215(7) 0.0185(8) 0.0194(7) 0.0017(6) 0.0008(6) 0.0009(6)
U1 0.02095(10) 0.01643(10) 0.01852(9) 0.00077(9) 0.00219(6) 0.00131(9)

loop_
_atom_type_symbol
_atom_type_description
_atom_type_scat_dispersion_real
_atom_type_scat_dispersion_imag
_atom_type_scat_source
C C 0.0181 0.0091 'International Tables Vol C Tables 4.2.6.8 and 6.1.1.4'
H H 0.0000 0.0000 'International Tables Vol C Tables 4.2.6.8 and 6.1.1.4'
Cl Cl 0.3639 0.7018 'International Tables Vol C Tables 4.2.6.8 and 6.1.1.4'
O O 0.0492 0.0322 'International Tables Vol C Tables 4.2.6.8 and 6.1.1.4'
P P 0.2955 0.4335 'International Tables Vol C Tables 4.2.6.8 and 6.1.1.4'
U U -4.3638 13.4090 'International Tables Vol C Tables 4.2.6.8 and 6.1.1.4'

loop_
_geom_angle_atom_site_label_1
_geom_angle_atom_site_label_2
_geom_angle_atom_site_label_3
_geom_angle
_geom_angle_site_symmetry_1
_geom_angle_site_symmetry_3
_geom_angle_publ_flag
C2 C1 C6 124.3(6) . . ?
C2 C1 U1 76.2(4) . . ?
C5 C1 C2 106.7(6) . . ?
C5 C1 C6 128.8(6) . . ?
C5 C1 U1 71.9(4) . . ?
C6 C1 U1 122.2(4) . . ?
C1 C2 H2 125.2 . . ?
C1 C2 U1 74.8(4) . . ?
C3 C2 C1 109.6(6) . . ?
C3 C2 H2 125.2 . . ?
C3 C2 U1 75.3(4) . . ?
U1 C2 H2 116.6 . . ?
C2 C3 C4 106.6(6) . . ?
C2 C3 C10 125.3(6) . . ?
C2 C3 U1 76.0(3) . . ?
C4 C3 C10 126.9(6) . . ?
C4 C3 U1 72.0(4) . . ?
C10 C3 U1 127.2(4) . . ?
C3 C4 H4 126.1 . . ?
C3 C4 C5 107.9(6) . . ?
C3 C4 U1 78.8(3) . . ?
C5 C4 H4 126.1 . . ?
C5 C4 U1 74.4(3) . . ?
U1 C4 H4 113.2 . . ?
C1 C5 C4 109.3(6) . . ?
C1 C5 H5 125.4 . . ?
C1 C5 U1 79.3(4) . . ?
C4 C5 H5 125.4 . . ?
C4 C5 U1 75.6(4) . . ?
U1 C5 H5 112.0 . . ?
C1 C6 C7 109.8(6) . . ?
C1 C6 C8 111.5(6) . . ?
C1 C6 C9 108.7(5) . . ?
C7 C6 C8 109.4(6) . . ?
C7 C6 C9 108.3(6) . . ?
C8 C6 C9 109.0(6) . . ?
C6 C7 H7A 109.5 . . ?
C6 C7 H7B 109.5 . . ?
C6 C7 H7C 109.5 . . ?
H7A C7 H7B 109.5 . . ?
H7A C7 H7C 109.5 . . ?
H7B C7 H7C 109.5 . . ?
C6 C8 H8A 109.5 . . ?
C6 C8 H8B 109.5 . . ?
C6 C8 H8C 109.5 . . ?
H8A C8 H8B 109.5 . . ?
H8A C8 H8C 109.5 . . ?
H8B C8 H8C 109.5 . . ?
C6 C9 H9A 109.5 . . ?
C6 C9 H9B 109.5 . . ?
C6 C9 H9C 109.5 . . ?
H9A C9 H9B 109.5 . . ?
H9A C9 H9C 109.5 . . ?
H9B C9 H9C 109.5 . . ?
C3 C10 C11 107.8(5) . . ?
C3 C10 C12 111.1(5) . . ?
C3 C10 C13 112.5(5) . . ?
C11 C10 C12 109.2(6) . . ?
C11 C10 C13 108.1(5) . . ?
C13 C10 C12 108.1(5) . . ?
C10 C11 H11A 109.5 . . ?
C10 C11 H11B 109.5 . . ?
C10 C11 H11C 109.5 . . ?
H11A C11 H11B 109.5 . . ?
H11A C11 H11C 109.5 . . ?
H11B C11 H11C 109.5 . . ?
C10 C12 H12A 109.5 . . ?
C10 C12 H12B 109.5 . . ?
C10 C12 H12C 109.5 . . ?
H12A C12 H12B 109.5 . . ?
H12A C12 H12C 109.5 . . ?
H12B C12 H12C 109.5 . . ?
C10 C13 H13A 109.5 . . ?
C10 C13 H13B 109.5 . . ?
C10 C13 H13C 109.5 . . ?
H13A C13 H13B 109.5 . . ?
H13A C13 H13C 109.5 . . ?
H13B C13 H13C 109.5 . . ?
C15 C14 C19 126.1(6) . . ?
C15 C14 U1 74.4(4) . . ?
C18 C14 C15 106.9(6) . . ?
C18 C14 C19 126.0(6) . . ?
C18 C14 U1 73.3(4) . . ?
C19 C14 U1 126.5(5) . . ?
C14 C15 H15 125.1 . . ?
C14 C15 C16 109.9(5) . . ?
C14 C15 U1 76.7(4) . . ?
C16 C15 H15 125.1 . . ?
C16 C15 U1 75.3(4) . . ?
U1 C15 H15 114.9 . . ?
C15 C16 C23 128.1(6) . . ?
C15 C16 U1 75.3(4) . . ?
C17 C16 C15 105.7(5) . . ?
C17 C16 C23 126.2(6) . . ?
C17 C16 U1 74.1(4) . . ?
C23 C16 U1 119.1(4) . . ?
C16 C17 H17 125.8 . . ?
C16 C17 U1 76.4(4) . . ?
C18 C17 C16 108.5(6) . . ?
C18 C17 H17 125.8 . . ?
C18 C17 U1 75.3(4) . . ?
U1 C17 H17 114.7 . . ?
C14 C18 C17 109.1(6) . . ?
C14 C18 H18 125.5 . . ?
C14 C18 U1 77.9(4) . . ?
C17 C18 H18 125.5 . . ?
C17 C18 U1 75.3(4) . . ?
U1 C18 H18 113.6 . . ?
C14 C19 C21 107.4(6) . . ?
C14 C19 C22 111.4(6) . . ?
C20 C19 C14 111.3(6) . . ?
C20 C19 C21 107.9(6) . . ?
C20 C19 C22 108.9(6) . . ?
C22 C19 C21 109.9(7) . . ?
C19 C20 H20A 109.5 . . ?
C19 C20 H20B 109.5 . . ?
C19 C20 H20C 109.5 . . ?
H20A C20 H20B 109.5 . . ?
H20A C20 H20C 109.5 . . ?
H20B C20 H20C 109.5 . . ?
C19 C21 H21A 109.5 . . ?
C19 C21 H21B 109.5 . . ?
C19 C21 H21C 109.5 . . ?
H21A C21 H21B 109.5 . . ?
H21A C21 H21C 109.5 . . ?
H21B C21 H21C 109.5 . . ?
C19 C22 H22A 109.5 . . ?
C19 C22 H22B 109.5 . . ?
C19 C22 H22C 109.5 . . ?
H22A C22 H22B 109.5 . . ?
H22A C22 H22C 109.5 . . ?
H22B C22 H22C 109.5 . . ?
C16 C23 C24 109.0(5) . . ?
C16 C23 C25 110.9(5) . . ?
C16 C23 C26 110.9(5) . . ?
C24 C23 C25 108.4(5) . . ?
C24 C23 C26 109.9(6) . . ?
C25 C23 C26 107.8(5) . . ?
C23 C24 H24A 109.5 . . ?
C23 C24 H24B 109.5 . . ?
C23 C24 H24C 109.5 . . ?
H24A C24 H24B 109.5 . . ?
H24A C24 H24C 109.5 . . ?
H24B C24 H24C 109.5 . . ?
C23 C25 H25A 109.5 . . ?
C23 C25 H25B 109.5 . . ?
C23 C25 H25C 109.5 . . ?
H25A C25 H25B 109.5 . . ?
H25A C25 H25C 109.5 . . ?
H25B C25 H25C 109.5 . . ?
C23 C26 H26A 109.5 . . ?
C23 C26 H26B 109.5 . . ?
C23 C26 H26C 109.5 . . ?
H26A C26 H26B 109.5 . . ?
H26A C26 H26C 109.5 . . ?
H26B C26 H26C 109.5 . . ?
C28 C27 C32 119.2(6) . . ?
C28 C27 P1 116.5(5) . . ?
C32 C27 P1 124.3(5) . . ?
C27 C28 H28 119.4 . . ?
C29 C28 C27 121.1(6) . . ?
C29 C28 H28 119.4 . . ?
C28 C29 H29 120.4 . . ?
C28 C29 C30 119.2(7) . . ?
C30 C29 H29 120.4 . . ?
C29 C30 H30 120.0 . . ?
C31 C30 C29 120.0(6) . . ?
C31 C30 H30 120.0 . . ?
C30 C31 H31 119.8 . . ?
C30 C31 C32 120.3(6) . . ?
C32 C31 H31 119.8 . . ?
C27 C32 H32 119.9 . . ?
C31 C32 C27 120.1(7) . . ?
C31 C32 H32 119.9 . . ?
C34 C33 P1 119.3(5) . . ?
C38 C33 C34 119.0(6) . . ?
C38 C33 P1 121.7(5) . . ?
C33 C34 H34 119.7 . . ?
C35 C34 C33 120.6(6) . . ?
C35 C34 H34 119.7 . . ?
C34 C35 H35 119.9 . . ?
C34 C35 C36 120.2(6) . . ?
C36 C35 H35 119.9 . . ?
C35 C36 H36 119.8 . . ?
C35 C36 C37 120.3(6) . . ?
C37 C36 H36 119.8 . . ?
C36 C37 H37 120.3 . . ?
C36 C37 C38 119.3(6) . . ?
C38 C37 H37 120.3 . . ?
C33 C38 C37 120.6(6) . . ?
C33 C38 H38 119.7 . . ?
C37 C38 H38 119.7 . . ?
C40 C39 C44 119.1(7) . . ?
C40 C39 P1 121.4(6) . . ?
C44 C39 P1 119.4(5) . . ?
C39 C40 H40 119.3 . . ?
C39 C40 C41 121.3(8) . . ?
C41 C40 H40 119.3 . . ?
C40 C41 H41 120.5 . . ?
C42 C41 C40 119.0(8) . . ?
C42 C41 H41 120.5 . . ?
C41 C42 H42 119.7 . . ?
C41 C42 C43 120.6(7) . . ?
C43 C42 H42 119.7 . . ?
C42 C43 H43 119.8 . . ?
C44 C43 C42 120.4(8) . . ?
C44 C43 H43 119.8 . . ?
C39 C44 H44 120.3 . . ?
C43 C44 C39 119.5(8) . . ?
C43 C44 H44 120.3 . . ?
P1 O1 U1 161.5(3) . . ?
C27 P1 C33 104.0(3) . . ?
C39 P1 C27 109.4(3) . . ?
C39 P1 C33 107.2(3) . . ?
O1 P1 C27 111.5(3) . . ?
O1 P1 C33 112.3(3) . . ?
O1 P1 C39 112.0(3) . . ?
C1 U1 C2 29.02(18) . . ?
C1 U1 C3 48.19(18) . . ?
C1 U1 C14 120.66(19) . . ?
C1 U1 C15 133.57(18) . . ?
C2 U1 C14 142.94(18) . . ?
C3 U1 C2 28.72(17) . . ?
C3 U1 C14 168.58(18) . . ?
C4 U1 C1 48.43(18) . . ?
C4 U1 C2 47.68(18) . . ?
C4 U1 C3 29.27(17) . . ?
C4 U1 C14 144.25(19) . . ?
C4 U1 C15 126.43(18) . . ?
C4 U1 C16 98.92(18) . . ?
C4 U1 C17 96.61(18) . . ?
C4 U1 C18 121.53(18) . . ?
C5 U1 C1 28.80(19) . . ?
C5 U1 C2 47.56(18) . . ?
C5 U1 C3 48.54(18) . . ?
C5 U1 C4 30.03(18) . . ?
C5 U1 C14 120.98(19) . . ?
C5 U1 C15 117.76(19) . . ?
C5 U1 C16 88.76(19) . . ?
C5 U1 C17 74.33(18) . . ?
C5 U1 C18 93.83(19) . . ?
C15 U1 C2 162.59(18) . . ?
C15 U1 C3 153.79(18) . . ?
C15 U1 C14 28.87(17) . . ?
C16 U1 C1 109.26(19) . . ?
C16 U1 C2 135.95(19) . . ?
C16 U1 C3 128.11(18) . . ?
C16 U1 C14 48.52(18) . . ?
C16 U1 C15 29.42(17) . . ?
C17 U1 C1 85.67(18) . . ?
C17 U1 C2 114.67(18) . . ?
C17 U1 C3 122.55(18) . . ?
C17 U1 C14 48.09(18) . . ?
C17 U1 C15 47.93(17) . . ?
C17 U1 C16 29.49(16) . . ?
C17 U1 C18 29.45(18) . . ?
C18 U1 C1 92.40(19) . . ?
C18 U1 C2 118.03(19) . . ?
C18 U1 C3 139.78(19) . . ?
C18 U1 C14 28.79(19) . . ?
C18 U1 C15 47.58(19) . . ?
C18 U1 C16 48.62(18) . . ?
Cl1 U1 C1 96.73(14) . . ?
Cl1 U1 C2 79.42(13) . . ?
Cl1 U1 C3 93.86(13) . . ?
Cl1 U1 C4 122.84(14) . . ?
Cl1 U1 C5 124.62(15) . . ?
Cl1 U1 C14 89.96(14) . . ?
Cl1 U1 C15 110.44(13) . . ?
Cl1 U1 C16 137.98(13) . . ?
Cl1 U1 C17 128.71(13) . . ?
Cl1 U1 C18 99.45(14) . . ?
O1 U1 C1 135.98(16) . . ?
O1 U1 C2 112.86(17) . . ?
O1 U1 C3 88.15(16) . . ?
O1 U1 C4 91.70(16) . . ?
O1 U1 C5 120.50(16) . . ?
O1 U1 C14 102.59(17) . . ?
O1 U1 C15 82.05(16) . . ?
O1 U1 C16 92.55(17) . . ?
O1 U1 C17 122.04(17) . . ?
O1 U1 C18 129.09(18) . . ?
O1 U1 Cl1 90.74(11) . . ?

loop_
_geom_bond_atom_site_label_1
_geom_bond_atom_site_label_2
_geom_bond_distance
_geom_bond_site_symmetry_2
_geom_bond_publ_flag
C1 C2 1.419(9) . ?
C1 C5 1.383(9) . ?
C1 C6 1.521(9) . ?
C1 U1 2.822(6) . ?
C2 H2 0.9300 . ?
C2 C3 1.407(8) . ?
C2 U1 2.840(6) . ?
C3 C4 1.411(8) . ?
C3 C10 1.518(9) . ?
C3 U1 2.832(6) . ?
C4 H4 0.9300 . ?
C4 C5 1.418(9) . ?
C4 U1 2.745(6) . ?
C5 H5 0.9300 . ?
C5 U1 2.729(6) . ?
C6 C7 1.525(10) . ?
C6 C8 1.529(9) . ?
C6 C9 1.533(9) . ?
C7 H7A 0.9600 . ?
C7 H7B 0.9600 . ?
C7 H7C 0.9600 . ?
C8 H8A 0.9600 . ?
C8 H8B 0.9600 . ?
C8 H8C 0.9600 . ?
C9 H9A 0.9600 . ?
C9 H9B 0.9600 . ?
C9 H9C 0.9600 . ?
C10 C11 1.523(9) . ?
C10 C12 1.535(9) . ?
C10 C13 1.532(9) . ?
C11 H11A 0.9600 . ?
C11 H11B 0.9600 . ?
C11 H11C 0.9600 . ?
C12 H12A 0.9600 . ?
C12 H12B 0.9600 . ?
C12 H12C 0.9600 . ?
C13 H13A 0.9600 . ?
C13 H13B 0.9600 . ?
C13 H13C 0.9600 . ?
C14 C15 1.415(8) . ?
C14 C18 1.404(9) . ?
C14 C19 1.528(8) . ?
C14 U1 2.851(6) . ?
C15 H15 0.9300 . ?
C15 C16 1.433(8) . ?
C15 U1 2.822(6) . ?
C16 C17 1.429(8) . ?
C16 C23 1.516(8) . ?
C16 U1 2.822(7) . ?
C17 H17 0.9300 . ?
C17 C18 1.420(9) . ?
C17 U1 2.792(6) . ?
C18 H18 0.9300 . ?
C18 U1 2.793(6) . ?
C19 C20 1.504(10) . ?
C19 C21 1.545(10) . ?
C19 C22 1.530(10) . ?
C20 H20A 0.9600 . ?
C20 H20B 0.9600 . ?
C20 H20C 0.9600 . ?
C21 H21A 0.9600 . ?
C21 H21B 0.9600 . ?
C21 H21C 0.9600 . ?
C22 H22A 0.9600 . ?
C22 H22B 0.9600 . ?
C22 H22C 0.9600 . ?
C23 C24 1.518(9) . ?
C23 C25 1.529(9) . ?
C23 C26 1.535(8) . ?
C24 H24A 0.9600 . ?
C24 H24B 0.9600 . ?
C24 H24C 0.9600 . ?
C25 H25A 0.9600 . ?
C25 H25B 0.9600 . ?
C25 H25C 0.9600 . ?
C26 H26A 0.9600 . ?
C26 H26B 0.9600 . ?
C26 H26C 0.9600 . ?
C27 C28 1.383(9) . ?
C27 C32 1.400(8) . ?
C27 P1 1.800(6) . ?
C28 H28 0.9300 . ?
C28 C29 1.381(9) . ?
C29 H29 0.9300 . ?
C29 C30 1.407(9) . ?
C30 H30 0.9300 . ?
C30 C31 1.377(10) . ?
C31 H31 0.9300 . ?
C31 C32 1.384(9) . ?
C32 H32 0.9300 . ?
C33 C34 1.411(9) . ?
C33 C38 1.374(9) . ?
C33 P1 1.809(7) . ?
C34 H34 0.9300 . ?
C34 C35 1.371(9) . ?
C35 H35 0.9300 . ?
C35 C36 1.379(9) . ?
C36 H36 0.9300 . ?
C36 C37 1.393(9) . ?
C37 H37 0.9300 . ?
C37 C38 1.400(9) . ?
C38 H38 0.9300 . ?
C39 C40 1.383(10) . ?
C39 C44 1.400(10) . ?
C39 P1 1.797(7) . ?
C40 H40 0.9300 . ?
C40 C41 1.391(10) . ?
C41 H41 0.9300 . ?
C41 C42 1.366(13) . ?
C42 H42 0.9300 . ?
C42 C43 1.395(13) . ?
C43 H43 0.9300 . ?
C43 C44 1.377(10) . ?
C44 H44 0.9300 . ?
Cl1 U1 2.6870(17) . ?
O1 P1 1.512(5) . ?
O1 U1 2.400(5) . ?

loop_
_geom_torsion_atom_site_label_1
_geom_torsion_atom_site_label_2
_geom_torsion_atom_site_label_3
_geom_torsion_atom_site_label_4
_geom_torsion
_geom_torsion_site_symmetry_1
_geom_torsion_site_symmetry_2
_geom_torsion_site_symmetry_3
_geom_torsion_site_symmetry_4
_geom_torsion_publ_flag
C1 C2 C3 C4 1.6(7) . . . . ?
C1 C2 C3 C10 -166.5(6) . . . . ?
C1 C2 C3 U1 67.6(4) . . . . ?
C2 C1 C5 C4 1.6(7) . . . . ?
C2 C1 C5 U1 -68.9(4) . . . . ?
C2 C1 C6 C7 -179.5(6) . . . . ?
C2 C1 C6 C8 58.9(8) . . . . ?
C2 C1 C6 C9 -61.2(8) . . . . ?
C2 C3 C4 C5 -0.6(7) . . . . ?
C2 C3 C4 U1 68.7(4) . . . . ?
C2 C3 C10 C11 76.8(8) . . . . ?
C2 C3 C10 C12 -42.8(8) . . . . ?
C2 C3 C10 C13 -164.1(6) . . . . ?
C3 C4 C5 C1 -0.7(7) . . . . ?
C3 C4 C5 U1 72.4(4) . . . . ?
C4 C3 C10 C11 -88.9(8) . . . . ?
C4 C3 C10 C12 151.5(6) . . . . ?
C4 C3 C10 C13 30.3(9) . . . . ?
C5 C1 C2 C3 -2.0(7) . . . . ?
C5 C1 C2 U1 65.9(4) . . . . ?
C5 C1 C6 C7 -6.5(9) . . . . ?
C5 C1 C6 C8 -128.0(7) . . . . ?
C5 C1 C6 C9 111.8(8) . . . . ?
C6 C1 C2 C3 172.3(6) . . . . ?
C6 C1 C2 U1 -119.8(6) . . . . ?
C6 C1 C5 C4 -172.3(6) . . . . ?
C6 C1 C5 U1 117.1(6) . . . . ?
C10 C3 C4 C5 167.3(6) . . . . ?
C10 C3 C4 U1 -123.4(6) . . . . ?
C14 C15 C16 C17 -1.2(7) . . . . ?
C14 C15 C16 C23 174.7(6) . . . . ?
C14 C15 C16 U1 -69.6(5) . . . . ?
C15 C14 C18 C17 -2.2(8) . . . . ?
C15 C14 C18 U1 67.4(5) . . . . ?
C15 C14 C19 C20 -166.8(7) . . . . ?
C15 C14 C19 C21 75.3(9) . . . . ?
C15 C14 C19 C22 -45.1(10) . . . . ?
C15 C16 C17 C18 -0.2(7) . . . . ?
C15 C16 C17 U1 -69.3(4) . . . . ?
C15 C16 C23 C24 -56.9(9) . . . . ?
C15 C16 C23 C25 62.3(8) . . . . ?
C15 C16 C23 C26 -178.0(6) . . . . ?
C16 C17 C18 C14 1.5(8) . . . . ?
C16 C17 C18 U1 -69.9(5) . . . . ?
C17 C16 C23 C24 118.1(7) . . . . ?
C17 C16 C23 C25 -122.6(7) . . . . ?
C17 C16 C23 C26 -2.9(9) . . . . ?
C18 C14 C15 C16 2.1(8) . . . . ?
C18 C14 C15 U1 -66.6(5) . . . . ?
C18 C14 C19 C20 25.9(10) . . . . ?
C18 C14 C19 C21 -91.9(9) . . . . ?
C18 C14 C19 C22 147.7(7) . . . . ?
C19 C14 C15 C16 -167.2(6) . . . . ?
C19 C14 C15 U1 124.1(7) . . . . ?
C19 C14 C18 C17 167.1(6) . . . . ?
C19 C14 C18 U1 -123.3(7) . . . . ?
C23 C16 C17 C18 -176.1(6) . . . . ?
C23 C16 C17 U1 114.7(6) . . . . ?
C27 C28 C29 C30 -0.4(10) . . . . ?
C28 C27 C32 C31 1.6(9) . . . . ?
C28 C27 P1 C33 55.2(5) . . . . ?
C28 C27 P1 C39 169.5(5) . . . . ?
C28 C27 P1 O1 -66.1(5) . . . . ?
C28 C29 C30 C31 1.6(10) . . . . ?
C29 C30 C31 C32 -1.2(11) . . . . ?
C30 C31 C32 C27 -0.4(10) . . . . ?
C32 C27 C28 C29 -1.2(9) . . . . ?
C32 C27 P1 C33 -124.1(6) . . . . ?
C32 C27 P1 C39 -9.8(6) . . . . ?
C32 C27 P1 O1 114.6(5) . . . . ?
C33 C34 C35 C36 -1.4(11) . . . . ?
C34 C33 C38 C37 -1.2(10) . . . . ?
C34 C33 P1 C27 39.9(6) . . . . ?
C34 C33 P1 C39 -75.9(6) . . . . ?
C34 C33 P1 O1 160.6(5) . . . . ?
C34 C35 C36 C37 0.6(11) . . . . ?
C35 C36 C37 C38 -0.1(11) . . . . ?
C36 C37 C38 C33 0.5(10) . . . . ?
C38 C33 C34 C35 1.6(10) . . . . ?
C38 C33 P1 C27 -143.4(5) . . . . ?
C38 C33 P1 C39 100.8(6) . . . . ?
C38 C33 P1 O1 -22.7(6) . . . . ?
C39 C40 C41 C42 -0.3(11) . . . . ?
C40 C39 C44 C43 1.0(10) . . . . ?
C40 C39 P1 C27 -118.1(6) . . . . ?
C40 C39 P1 C33 -5.8(6) . . . . ?
C40 C39 P1 O1 117.8(6) . . . . ?
C40 C41 C42 C43 -0.5(11) . . . . ?
C41 C42 C43 C44 1.6(12) . . . . ?
C42 C43 C44 C39 -1.9(11) . . . . ?
C44 C39 C40 C41 0.0(10) . . . . ?
C44 C39 P1 C27 64.7(6) . . . . ?
C44 C39 P1 C33 176.9(5) . . . . ?
C44 C39 P1 O1 -59.5(6) . . . . ?
P1 C27 C28 C29 179.4(5) . . . . ?
P1 C27 C32 C31 -179.1(5) . . . . ?
P1 C33 C34 C35 178.4(5) . . . . ?
P1 C33 C38 C37 -177.9(5) . . . . ?
P1 C39 C40 C41 -177.3(5) . . . . ?
P1 C39 C44 C43 178.4(6) . . . . ?
U1 C1 C2 C3 -67.9(4) . . . . ?
U1 C1 C5 C4 70.5(4) . . . . ?
U1 C1 C6 C7 85.4(6) . . . . ?
U1 C1 C6 C8 -36.1(7) . . . . ?
U1 C1 C6 C9 -156.3(5) . . . . ?
U1 C2 C3 C4 -66.0(4) . . . . ?
U1 C2 C3 C10 125.9(6) . . . . ?
U1 C3 C4 C5 -69.3(4) . . . . ?
U1 C3 C10 C11 176.3(4) . . . . ?
U1 C3 C10 C12 56.7(7) . . . . ?
U1 C3 C10 C13 -64.5(7) . . . . ?
U1 C4 C5 C1 -73.0(5) . . . . ?
U1 C14 C15 C16 68.7(5) . . . . ?
U1 C14 C18 C17 -69.6(5) . . . . ?
U1 C14 C19 C20 -69.6(7) . . . . ?
U1 C14 C19 C21 172.5(5) . . . . ?
U1 C14 C19 C22 52.1(8) . . . . ?
U1 C15 C16 C17 68.4(5) . . . . ?
U1 C15 C16 C23 -115.7(7) . . . . ?
U1 C16 C17 C18 69.1(5) . . . . ?
U1 C16 C23 C24 -150.8(4) . . . . ?
U1 C16 C23 C25 -31.6(7) . . . . ?
U1 C16 C23 C26 88.2(6) . . . . ?
U1 C17 C18 C14 71.3(5) . . . . ?
U1 O1 P1 C27 -46.4(10) . . . . ?
U1 O1 P1 C33 -162.7(8) . . . . ?
U1 O1 P1 C39 76.6(9) . . . . ?
